data_4025071
loop_
_publ_author_name
'Zhi-Long Hu'
'Wen-Jian Qian'
'Sheng Wang'
'Shaozhong Wang'
'Zhu-Jun Yao'

_publ_section_title
;
Construction of Multiring Frameworks by Metal-Free Cascade Reactions of
Stable Isochromenylium Tetrafluoroborate
;
_journal_name_full 'Journal of Organic Chemistry'
_journal_page_first 8787
_journal_page_last 8793
_journal_paper_doi 10.1021/jo902051g
_journal_volume 74
_journal_year 2009
_chemical_formula_sum 'C33 H30 O3'
_chemical_formula_weight 474.57
_chemical_name_systematic
; 
 ? 
;
_space_group_IT_number 2
_symmetry_cell_setting triclinic
_symmetry_space_group_name_Hall '-P 1'
_symmetry_space_group_name_H-M 'P -1'
_atom_sites_solution_hydrogens geom
_atom_sites_solution_primary direct
_atom_sites_solution_secondary difmap
_audit_creation_method SHELXL-97
_cell_angle_alpha 78.217(3)
_cell_angle_beta 77.396(3)
_cell_angle_gamma 75.968(2)
_cell_formula_units_Z 2
_cell_length_a 9.7878(14)
_cell_length_b 11.0201(15)
_cell_length_c 12.8268(17)
_cell_measurement_reflns_used 1848
_cell_measurement_temperature 293(2)
_cell_measurement_theta_max 48.671
_cell_measurement_theta_min 4.359
_cell_volume 1293.1(3)
_computing_cell_refinement 'Bruker SMART'
_computing_data_collection 'Bruker SMART'
_computing_data_reduction 'Bruker SHELXTL'
_computing_molecular_graphics 'Bruker SHELXTL'
_computing_publication_material 'Bruker SHELXTL'
_computing_structure_refinement 'SHELXL-97 (Sheldrick, 1997)'
_computing_structure_solution 'SHELXS-97 (Sheldrick, 1990)'
_diffrn_ambient_temperature 293(2)
_diffrn_measured_fraction_theta_full 0.980
_diffrn_measured_fraction_theta_max 0.980
_diffrn_measurement_device_type 'CCD area detector'
_diffrn_measurement_method 'phi and omega scans'
_diffrn_radiation_monochromator graphite
_diffrn_radiation_source 'fine-focus sealed tube'
_diffrn_radiation_type MoK\a
_diffrn_radiation_wavelength 0.71073
_diffrn_reflns_av_R_equivalents 0.1396
_diffrn_reflns_av_sigmaI/netI 0.1180
_diffrn_reflns_limit_h_max 12
_diffrn_reflns_limit_h_min -8
_diffrn_reflns_limit_k_max 13
_diffrn_reflns_limit_k_min -13
_diffrn_reflns_limit_l_max 15
_diffrn_reflns_limit_l_min -12
_diffrn_reflns_number 7099
_diffrn_reflns_theta_full 26.00
_diffrn_reflns_theta_max 26.00
_diffrn_reflns_theta_min 1.93
_exptl_absorpt_coefficient_mu 0.077
_exptl_absorpt_correction_T_max 1.0000
_exptl_absorpt_correction_T_min 0.7957
_exptl_absorpt_correction_type empirical
_exptl_absorpt_process_details sadabs
_exptl_crystal_colour colorless
_exptl_crystal_density_diffrn 1.219
_exptl_crystal_density_method 'not measured'
_exptl_crystal_description prismatic
_exptl_crystal_F_000 504
_exptl_crystal_size_max 0.456
_exptl_crystal_size_mid 0.317
_exptl_crystal_size_min 0.235
_refine_diff_density_max 0.258
_refine_diff_density_min -0.257
_refine_diff_density_rms 0.056
_refine_ls_extinction_method none
_refine_ls_goodness_of_fit_ref 0.894
_refine_ls_hydrogen_treatment constr
_refine_ls_matrix_type full
_refine_ls_number_parameters 327
_refine_ls_number_reflns 4991
_refine_ls_number_restraints 0
_refine_ls_restrained_S_all 0.894
_refine_ls_R_factor_all 0.0936
_refine_ls_R_factor_gt 0.0622
_refine_ls_shift/su_max 0.001
_refine_ls_shift/su_mean 0.000
_refine_ls_structure_factor_coef Fsqd
_refine_ls_weighting_details 'calc w=1/[\s^2^(Fo^2^)+(0.0749P)^2^+0.0000P] where P=(Fo^2^+2Fc^2^)/3'
_refine_ls_weighting_scheme calc
_refine_ls_wR_factor_gt 0.1489
_refine_ls_wR_factor_ref 0.1659
_reflns_number_gt 2933
_reflns_number_total 4991
_reflns_threshold_expression >2sigma(I)
_cod_data_source_file jo902051g_si_002.cif
_cod_data_source_block cd27335
_cod_depositor_comments
;
The following automatic conversions were performed:
'_symmetry_cell_setting' value 'Triclinic' changed to 'triclinic'
according to '/home/saulius/struct/CIF-dictionaries/cif_core.dic'
dictionary named 'cif_core.dic' version 2.4.1 from 2010-06-29.

Automatic conversion script
Id: cif_fix_enum 1527 2010-12-29 10:47:43Z saulius 
;
_cod_original_sg_symbol_H-M P-1
_cod_database_code 4025071

loop_
_symmetry_equiv_pos_as_xyz
'x, y, z'
'-x, -y, -z'

loop_
_atom_site_label
_atom_site_type_symbol
_atom_site_fract_x
_atom_site_fract_y
_atom_site_fract_z
_atom_site_U_iso_or_equiv
_atom_site_adp_type
_atom_site_occupancy
_atom_site_symmetry_multiplicity
_atom_site_calc_flag
_atom_site_refinement_flags
_atom_site_disorder_assembly
_atom_site_disorder_group
O1 O 0.3972(2) 0.44014(17) 0.24085(14) 0.0719(5) Uani 1 1 d . . .
O2 O 0.37172(16) -0.15947(14) 0.14929(12) 0.0511(4) Uani 1 1 d . . .
O3 O 0.19095(16) 0.03671(17) 0.21096(15) 0.0661(5) Uani 1 1 d . . .
C1 C 0.6210(2) 0.0548(2) 0.12083(15) 0.0382(5) Uani 1 1 d . . .
C2 C 0.5708(2) -0.0526(2) 0.11685(16) 0.0406(5) Uani 1 1 d . . .
H2 H 0.6353 -0.1223 0.0922 0.049 Uiso 1 1 calc R . .
C3 C 0.4282(2) -0.0576(2) 0.14855(16) 0.0407(5) Uani 1 1 d . . .
C4 C 0.3315(2) 0.0481(2) 0.18294(17) 0.0448(5) Uani 1 1 d . . .
C5 C 0.3797(2) 0.1539(2) 0.18743(17) 0.0440(5) Uani 1 1 d . . .
H5 H 0.3144 0.2237 0.2112 0.053 Uiso 1 1 calc R . .
C6 C 0.5253(2) 0.15889(19) 0.15695(15) 0.0379(5) Uani 1 1 d . . .
C7 C 0.5711(2) 0.2804(2) 0.16011(16) 0.0402(5) Uani 1 1 d . . .
H7 H 0.5458 0.3395 0.0956 0.048 Uiso 1 1 calc R . .
C8 C 0.7349(2) 0.2634(2) 0.15046(16) 0.0415(5) Uani 1 1 d . . .
H8 H 0.7610 0.2126 0.2181 0.050 Uiso 1 1 calc R . .
C9 C 0.8090(2) 0.1865(2) 0.05934(17) 0.0451(5) Uani 1 1 d . . .
H9A H 0.7756 0.2299 -0.0071 0.054 Uiso 1 1 calc R . .
H9B H 0.9113 0.1815 0.0479 0.054 Uiso 1 1 calc R . .
C10 C 0.7799(2) 0.0534(2) 0.08460(16) 0.0420(5) Uani 1 1 d . . .
H10 H 0.8095 0.0188 0.0167 0.050 Uiso 1 1 calc R . .
C11 C 0.8701(2) -0.0323(2) 0.16342(18) 0.0446(5) Uani 1 1 d . . .
H11 H 0.9685 -0.0384 0.1435 0.054 Uiso 1 1 calc R . .
C12 C 0.8261(2) -0.0996(2) 0.25719(18) 0.0455(5) Uani 1 1 d . . .
H12 H 0.7276 -0.0913 0.2784 0.055 Uiso 1 1 calc R . .
C13 C 0.9136(2) -0.1851(2) 0.33122(19) 0.0471(6) Uani 1 1 d . . .
C14 C 1.0608(3) -0.2289(3) 0.3015(2) 0.0666(7) Uani 1 1 d . . .
H14 H 1.1066 -0.2007 0.2323 0.080 Uiso 1 1 calc R . .
C15 C 1.1383(3) -0.3118(3) 0.3716(3) 0.0884(10) Uani 1 1 d . . .
H15 H 1.2359 -0.3403 0.3494 0.106 Uiso 1 1 calc R . .
C16 C 1.0753(4) -0.3540(3) 0.4740(3) 0.0884(10) Uani 1 1 d . . .
H16 H 1.1300 -0.4096 0.5216 0.106 Uiso 1 1 calc R . .
C17 C 0.9300(4) -0.3140(3) 0.5067(2) 0.0827(9) Uani 1 1 d . . .
H17 H 0.8857 -0.3430 0.5761 0.099 Uiso 1 1 calc R . .
C18 C 0.8516(3) -0.2306(2) 0.4354(2) 0.0652(7) Uani 1 1 d . . .
H18 H 0.7537 -0.2039 0.4578 0.078 Uiso 1 1 calc R . .
C19 C 0.4856(2) 0.3425(2) 0.25703(18) 0.0463(6) Uani 1 1 d . . .
C20 C 0.5106(2) 0.2871(2) 0.36875(17) 0.0477(6) Uani 1 1 d . . .
C21 C 0.5785(3) 0.1643(2) 0.39808(19) 0.0586(7) Uani 1 1 d . . .
H21 H 0.6088 0.1103 0.3467 0.070 Uiso 1 1 calc R . .
C22 C 0.6026(3) 0.1195(3) 0.5022(2) 0.0776(9) Uani 1 1 d . . .
H22 H 0.6494 0.0361 0.5208 0.093 Uiso 1 1 calc R . .
C23 C 0.5571(4) 0.1989(4) 0.5785(2) 0.0917(11) Uani 1 1 d . . .
H23 H 0.5748 0.1698 0.6486 0.110 Uiso 1 1 calc R . .
C24 C 0.4870(4) 0.3187(4) 0.5515(2) 0.0932(11) Uani 1 1 d . . .
H24 H 0.4549 0.3714 0.6038 0.112 Uiso 1 1 calc R . .
C25 C 0.4620(3) 0.3644(3) 0.4479(2) 0.0697(8) Uani 1 1 d . . .
H25 H 0.4126 0.4471 0.4308 0.084 Uiso 1 1 calc R . .
C26 C 0.7786(2) 0.3879(2) 0.13775(18) 0.0458(5) Uani 1 1 d . . .
C27 C 0.8209(3) 0.4212(2) 0.2229(2) 0.0616(7) Uani 1 1 d . . .
H27 H 0.8199 0.3661 0.2884 0.074 Uiso 1 1 calc R . .
C28 C 0.8642(3) 0.5337(3) 0.2126(3) 0.0783(9) Uani 1 1 d . . .
H28 H 0.8922 0.5534 0.2709 0.094 Uiso 1 1 calc R . .
C29 C 0.8663(3) 0.6158(3) 0.1183(3) 0.0758(9) Uani 1 1 d . . .
H29 H 0.8958 0.6916 0.1116 0.091 Uiso 1 1 calc R . .
C30 C 0.8247(3) 0.5865(3) 0.0330(3) 0.0722(8) Uani 1 1 d . . .
H30 H 0.8265 0.6426 -0.0319 0.087 Uiso 1 1 calc R . .
C31 C 0.7797(3) 0.4734(2) 0.0425(2) 0.0594(7) Uani 1 1 d . . .
H31 H 0.7501 0.4553 -0.0158 0.071 Uiso 1 1 calc R . .
C32 C 0.4705(3) -0.2750(2) 0.1294(2) 0.0563(6) Uani 1 1 d . . .
H32A H 0.5230 -0.2637 0.0568 0.084 Uiso 1 1 calc R . .
H32B H 0.4189 -0.3413 0.1384 0.084 Uiso 1 1 calc R . .
H32C H 0.5357 -0.2974 0.1796 0.084 Uiso 1 1 calc R . .
C33 C 0.0968(3) 0.1202(3) 0.2762(3) 0.0924(11) Uani 1 1 d . . .
H33A H 0.1400 0.1244 0.3354 0.129 Uiso 1 1 calc R . .
H33B H 0.0094 0.0904 0.3038 0.129 Uiso 1 1 calc R . .
H33C H 0.0766 0.2030 0.2340 0.129 Uiso 1 1 calc R . .

loop_
_atom_site_aniso_label
_atom_site_aniso_U_11
_atom_site_aniso_U_22
_atom_site_aniso_U_33
_atom_site_aniso_U_23
_atom_site_aniso_U_13
_atom_site_aniso_U_12
O1 0.0698(12) 0.0580(11) 0.0755(12) -0.0163(9) -0.0060(10) 0.0088(10)
O2 0.0413(9) 0.0576(10) 0.0611(10) -0.0162(8) -0.0065(8) -0.0197(8)
O3 0.0302(9) 0.0860(13) 0.0897(12) -0.0351(10) 0.0019(9) -0.0202(9)
C1 0.0307(11) 0.0526(13) 0.0315(10) -0.0073(9) -0.0028(9) -0.0110(10)
C2 0.0354(11) 0.0506(13) 0.0380(11) -0.0110(9) -0.0054(9) -0.0106(10)
C3 0.0388(12) 0.0516(13) 0.0370(11) -0.0085(9) -0.0081(9) -0.0170(10)
C4 0.0291(11) 0.0624(15) 0.0452(12) -0.0099(11) -0.0039(9) -0.0152(11)
C5 0.0326(11) 0.0521(13) 0.0475(12) -0.0121(10) -0.0048(10) -0.0081(10)
C6 0.0333(11) 0.0479(12) 0.0342(10) -0.0062(9) -0.0059(9) -0.0116(10)
C7 0.0339(11) 0.0485(13) 0.0375(11) -0.0054(9) -0.0042(9) -0.0102(10)
C8 0.0342(11) 0.0510(13) 0.0397(11) -0.0067(9) -0.0041(9) -0.0122(10)
C9 0.0357(12) 0.0585(14) 0.0418(12) -0.0103(10) 0.0006(10) -0.0157(11)
C10 0.0342(11) 0.0557(14) 0.0381(11) -0.0151(10) 0.0019(9) -0.0141(10)
C11 0.0264(11) 0.0510(13) 0.0580(14) -0.0178(11) -0.0003(10) -0.0098(10)
C12 0.0288(11) 0.0553(14) 0.0545(13) -0.0156(11) -0.0041(10) -0.0101(10)
C13 0.0396(13) 0.0462(13) 0.0597(14) -0.0115(11) -0.0092(11) -0.0139(10)
C14 0.0406(14) 0.0766(18) 0.0765(18) 0.0022(14) -0.0121(13) -0.0111(13)
C15 0.0531(18) 0.094(2) 0.107(3) 0.0112(19) -0.0244(18) -0.0090(16)
C16 0.089(3) 0.082(2) 0.094(2) -0.0063(18) -0.045(2) 0.0011(19)
C17 0.107(3) 0.075(2) 0.0594(17) -0.0062(14) -0.0123(18) -0.0114(19)
C18 0.0606(17) 0.0645(17) 0.0636(16) -0.0080(13) -0.0050(14) -0.0076(14)
C19 0.0410(13) 0.0433(13) 0.0548(14) -0.0116(10) -0.0008(11) -0.0126(11)
C20 0.0447(13) 0.0540(14) 0.0460(13) -0.0149(11) 0.0050(11) -0.0192(11)
C21 0.0694(17) 0.0641(16) 0.0428(13) -0.0090(11) -0.0028(12) -0.0212(14)
C22 0.094(2) 0.084(2) 0.0548(17) 0.0013(15) -0.0166(16) -0.0246(17)
C23 0.132(3) 0.110(3) 0.0432(16) -0.0054(17) -0.0156(18) -0.050(2)
C24 0.121(3) 0.118(3) 0.0510(18) -0.0351(18) 0.0046(19) -0.044(2)
C25 0.0747(19) 0.0751(18) 0.0609(17) -0.0258(14) 0.0073(15) -0.0234(15)
C26 0.0325(12) 0.0500(13) 0.0546(13) -0.0124(11) -0.0013(10) -0.0099(10)
C27 0.0580(16) 0.0664(17) 0.0669(16) -0.0177(13) -0.0094(13) -0.0210(13)
C28 0.075(2) 0.076(2) 0.098(2) -0.0349(18) -0.0076(18) -0.0318(17)
C29 0.0507(17) 0.0581(18) 0.122(3) -0.0338(19) 0.0084(17) -0.0226(14)
C30 0.0565(17) 0.0542(16) 0.091(2) 0.0003(14) 0.0109(16) -0.0150(14)
C31 0.0478(15) 0.0610(16) 0.0658(16) -0.0059(12) -0.0011(12) -0.0160(12)
C32 0.0614(16) 0.0523(14) 0.0621(15) -0.0105(11) -0.0162(13) -0.0188(13)
C33 0.0323(14) 0.122(3) 0.131(3) -0.066(2) 0.0138(16) -0.0194(16)

loop_
_atom_type_symbol
_atom_type_description
_atom_type_scat_dispersion_real
_atom_type_scat_dispersion_imag
_atom_type_scat_source
C C 0.0033 0.0016 'International Tables Vol C Tables 4.2.6.8 and 6.1.1.4'
H H 0.0000 0.0000 'International Tables Vol C Tables 4.2.6.8 and 6.1.1.4'
O O 0.0106 0.0060 'International Tables Vol C Tables 4.2.6.8 and 6.1.1.4'

loop_
_geom_angle_atom_site_label_1
_geom_angle_atom_site_label_2
_geom_angle_atom_site_label_3
_geom_angle
_geom_angle_site_symmetry_1
_geom_angle_site_symmetry_3
_geom_angle_publ_flag
C3 O2 C32 117.10(17) . . ?
C4 O3 C33 117.78(18) . . ?
C6 C1 C2 119.40(18) . . ?
C6 C1 C10 121.93(18) . . ?
C2 C1 C10 118.67(18) . . ?
C3 C2 C1 121.6(2) . . ?
C3 C2 H2 119.2 . . ?
C1 C2 H2 119.2 . . ?
O2 C3 C2 125.03(19) . . ?
O2 C3 C4 116.02(18) . . ?
C2 C3 C4 118.96(19) . . ?
O3 C4 C5 124.6(2) . . ?
O3 C4 C3 115.46(19) . . ?
C5 C4 C3 119.91(19) . . ?
C4 C5 C6 121.5(2) . . ?
C4 C5 H5 119.3 . . ?
C6 C5 H5 119.3 . . ?
C1 C6 C5 118.63(19) . . ?
C1 C6 C7 122.39(18) . . ?
C5 C6 C7 118.92(19) . . ?
C6 C7 C19 111.56(16) . . ?
C6 C7 C8 113.23(17) . . ?
C19 C7 C8 113.11(17) . . ?
C6 C7 H7 106.1 . . ?
C19 C7 H7 106.1 . . ?
C8 C7 H7 106.1 . . ?
C26 C8 C9 114.20(17) . . ?
C26 C8 C7 111.85(18) . . ?
C9 C8 C7 108.19(17) . . ?
C26 C8 H8 107.4 . . ?
C9 C8 H8 107.4 . . ?
C7 C8 H8 107.4 . . ?
C10 C9 C8 112.14(16) . . ?
C10 C9 H9A 109.2 . . ?
C8 C9 H9A 109.2 . . ?
C10 C9 H9B 109.2 . . ?
C8 C9 H9B 109.2 . . ?
H9A C9 H9B 107.9 . . ?
C11 C10 C9 111.65(17) . . ?
C11 C10 C1 113.00(17) . . ?
C9 C10 C1 111.47(18) . . ?
C11 C10 H10 106.8 . . ?
C9 C10 H10 106.8 . . ?
C1 C10 H10 106.8 . . ?
C12 C11 C10 127.86(19) . . ?
C12 C11 H11 116.1 . . ?
C10 C11 H11 116.1 . . ?
C11 C12 C13 127.7(2) . . ?
C11 C12 H12 116.2 . . ?
C13 C12 H12 116.2 . . ?
C18 C13 C14 116.6(2) . . ?
C18 C13 C12 120.5(2) . . ?
C14 C13 C12 122.9(2) . . ?
C15 C14 C13 121.2(3) . . ?
C15 C14 H14 119.4 . . ?
C13 C14 H14 119.4 . . ?
C14 C15 C16 121.1(3) . . ?
C14 C15 H15 119.4 . . ?
C16 C15 H15 119.4 . . ?
C15 C16 C17 119.7(3) . . ?
C15 C16 H16 120.2 . . ?
C17 C16 H16 120.2 . . ?
C18 C17 C16 119.2(3) . . ?
C18 C17 H17 120.4 . . ?
C16 C17 H17 120.4 . . ?
C17 C18 C13 122.2(3) . . ?
C17 C18 H18 118.9 . . ?
C13 C18 H18 118.9 . . ?
O1 C19 C20 120.3(2) . . ?
O1 C19 C7 118.5(2) . . ?
C20 C19 C7 121.1(2) . . ?
C21 C20 C25 118.2(2) . . ?
C21 C20 C19 123.8(2) . . ?
C25 C20 C19 118.0(2) . . ?
C20 C21 C22 121.1(2) . . ?
C20 C21 H21 119.4 . . ?
C22 C21 H21 119.4 . . ?
C23 C22 C21 119.5(3) . . ?
C23 C22 H22 120.2 . . ?
C21 C22 H22 120.2 . . ?
C24 C23 C22 119.9(3) . . ?
C24 C23 H23 120.0 . . ?
C22 C23 H23 120.0 . . ?
C23 C24 C25 121.0(3) . . ?
C23 C24 H24 119.5 . . ?
C25 C24 H24 119.5 . . ?
C24 C25 C20 120.1(3) . . ?
C24 C25 H25 120.0 . . ?
C20 C25 H25 120.0 . . ?
C31 C26 C27 117.3(2) . . ?
C31 C26 C8 122.3(2) . . ?
C27 C26 C8 120.4(2) . . ?
C28 C27 C26 121.6(3) . . ?
C28 C27 H27 119.2 . . ?
C26 C27 H27 119.2 . . ?
C29 C28 C27 120.5(3) . . ?
C29 C28 H28 119.8 . . ?
C27 C28 H28 119.8 . . ?
C28 C29 C30 119.5(3) . . ?
C28 C29 H29 120.2 . . ?
C30 C29 H29 120.2 . . ?
C29 C30 C31 120.6(3) . . ?
C29 C30 H30 119.7 . . ?
C31 C30 H30 119.7 . . ?
C26 C31 C30 120.5(3) . . ?
C26 C31 H31 119.7 . . ?
C30 C31 H31 119.7 . . ?
O2 C32 H32A 109.5 . . ?
O2 C32 H32B 109.5 . . ?
H32A C32 H32B 109.5 . . ?
O2 C32 H32C 109.5 . . ?
H32A C32 H32C 109.5 . . ?
H32B C32 H32C 109.5 . . ?
O3 C33 H33A 109.5 . . ?
O3 C33 H33B 109.5 . . ?
H33A C33 H33B 109.5 . . ?
O3 C33 H33C 109.5 . . ?
H33A C33 H33C 109.5 . . ?
H33B C33 H33C 109.5 . . ?

loop_
_geom_bond_atom_site_label_1
_geom_bond_atom_site_label_2
_geom_bond_distance
_geom_bond_site_symmetry_2
_geom_bond_publ_flag
O1 C19 1.218(3) . ?
O2 C3 1.364(2) . ?
O2 C32 1.431(3) . ?
O3 C4 1.374(2) . ?
O3 C33 1.401(3) . ?
C1 C6 1.384(3) . ?
C1 C2 1.402(3) . ?
C1 C10 1.520(3) . ?
C2 C3 1.377(3) . ?
C2 H2 0.9300 . ?
C3 C4 1.392(3) . ?
C4 C5 1.375(3) . ?
C5 C6 1.405(3) . ?
C5 H5 0.9300 . ?
C6 C7 1.522(3) . ?
C7 C19 1.527(3) . ?
C7 C8 1.549(3) . ?
C7 H7 0.9800 . ?
C8 C26 1.502(3) . ?
C8 C9 1.532(3) . ?
C8 H8 0.9800 . ?
C9 C10 1.519(3) . ?
C9 H9A 0.9700 . ?
C9 H9B 0.9700 . ?
C10 C11 1.513(3) . ?
C10 H10 0.9800 . ?
C11 C12 1.321(3) . ?
C11 H11 0.9300 . ?
C12 C13 1.457(3) . ?
C12 H12 0.9300 . ?
C13 C18 1.388(3) . ?
C13 C14 1.397(3) . ?
C14 C15 1.359(4) . ?
C14 H14 0.9300 . ?
C15 C16 1.363(4) . ?
C15 H15 0.9300 . ?
C16 C17 1.380(4) . ?
C16 H16 0.9300 . ?
C17 C18 1.375(4) . ?
C17 H17 0.9300 . ?
C18 H18 0.9300 . ?
C19 C20 1.486(3) . ?
C20 C21 1.372(3) . ?
C20 C25 1.388(3) . ?
C21 C22 1.376(4) . ?
C21 H21 0.9300 . ?
C22 C23 1.375(4) . ?
C22 H22 0.9300 . ?
C23 C24 1.346(5) . ?
C23 H23 0.9300 . ?
C24 C25 1.373(4) . ?
C24 H24 0.9300 . ?
C25 H25 0.9300 . ?
C26 C31 1.382(3) . ?
C26 C27 1.390(3) . ?
C27 C28 1.378(3) . ?
C27 H27 0.9300 . ?
C28 C29 1.354(4) . ?
C28 H28 0.9300 . ?
C29 C30 1.367(4) . ?
C29 H29 0.9300 . ?
C30 C31 1.394(4) . ?
C30 H30 0.9300 . ?
C31 H31 0.9300 . ?
C32 H32A 0.9600 . ?
C32 H32B 0.9600 . ?
C32 H32C 0.9600 . ?
C33 H33A 0.9600 . ?
C33 H33B 0.9600 . ?
C33 H33C 0.9600 . ?

loop_
_geom_torsion_atom_site_label_1
_geom_torsion_atom_site_label_2
_geom_torsion_atom_site_label_3
_geom_torsion_atom_site_label_4
_geom_torsion
_geom_torsion_site_symmetry_1
_geom_torsion_site_symmetry_2
_geom_torsion_site_symmetry_3
_geom_torsion_site_symmetry_4
_geom_torsion_publ_flag
C6 C1 C2 C3 -0.3(3) . . . . ?
C10 C1 C2 C3 179.96(19) . . . . ?
C32 O2 C3 C2 8.7(3) . . . . ?
C32 O2 C3 C4 -171.28(19) . . . . ?
C1 C2 C3 O2 -178.47(18) . . . . ?
C1 C2 C3 C4 1.5(3) . . . . ?
C33 O3 C4 C5 -19.0(4) . . . . ?
C33 O3 C4 C3 160.7(2) . . . . ?
O2 C3 C4 O3 -1.4(3) . . . . ?
C2 C3 C4 O3 178.64(19) . . . . ?
O2 C3 C4 C5 178.33(18) . . . . ?
C2 C3 C4 C5 -1.7(3) . . . . ?
O3 C4 C5 C6 -179.7(2) . . . . ?
C3 C4 C5 C6 0.6(3) . . . . ?
C2 C1 C6 C5 -0.7(3) . . . . ?
C10 C1 C6 C5 178.98(19) . . . . ?
C2 C1 C6 C7 -177.99(18) . . . . ?
C10 C1 C6 C7 1.7(3) . . . . ?
C4 C5 C6 C1 0.6(3) . . . . ?
C4 C5 C6 C7 177.93(19) . . . . ?
C1 C6 C7 C19 -145.0(2) . . . . ?
C5 C6 C7 C19 37.8(3) . . . . ?
C1 C6 C7 C8 -16.0(3) . . . . ?
C5 C6 C7 C8 166.74(18) . . . . ?
C6 C7 C8 C26 171.79(17) . . . . ?
C19 C7 C8 C26 -60.0(2) . . . . ?
C6 C7 C8 C9 45.2(2) . . . . ?
C19 C7 C8 C9 173.32(17) . . . . ?
C26 C8 C9 C10 170.81(18) . . . . ?
C7 C8 C9 C10 -63.9(2) . . . . ?
C8 C9 C10 C11 -77.7(2) . . . . ?
C8 C9 C10 C1 49.8(2) . . . . ?
C6 C1 C10 C11 108.5(2) . . . . ?
C2 C1 C10 C11 -71.8(2) . . . . ?
C6 C1 C10 C9 -18.2(3) . . . . ?
C2 C1 C10 C9 161.54(18) . . . . ?
C9 C10 C11 C12 124.5(2) . . . . ?
C1 C10 C11 C12 -2.1(3) . . . . ?
C10 C11 C12 C13 177.85(19) . . . . ?
C11 C12 C13 C18 167.9(2) . . . . ?
C11 C12 C13 C14 -14.3(4) . . . . ?
C18 C13 C14 C15 0.0(4) . . . . ?
C12 C13 C14 C15 -177.9(3) . . . . ?
C13 C14 C15 C16 -0.8(5) . . . . ?
C14 C15 C16 C17 1.2(5) . . . . ?
C15 C16 C17 C18 -0.8(5) . . . . ?
C16 C17 C18 C13 0.0(4) . . . . ?
C14 C13 C18 C17 0.4(4) . . . . ?
C12 C13 C18 C17 178.3(2) . . . . ?
C6 C7 C19 O1 -108.4(2) . . . . ?
C8 C7 C19 O1 122.5(2) . . . . ?
C6 C7 C19 C20 72.7(2) . . . . ?
C8 C7 C19 C20 -56.4(3) . . . . ?
O1 C19 C20 C21 162.6(2) . . . . ?
C7 C19 C20 C21 -18.5(3) . . . . ?
O1 C19 C20 C25 -17.2(3) . . . . ?
C7 C19 C20 C25 161.6(2) . . . . ?
C25 C20 C21 C22 -2.2(4) . . . . ?
C19 C20 C21 C22 177.9(2) . . . . ?
C20 C21 C22 C23 0.4(4) . . . . ?
C21 C22 C23 C24 1.3(5) . . . . ?
C22 C23 C24 C25 -1.2(6) . . . . ?
C23 C24 C25 C20 -0.6(5) . . . . ?
C21 C20 C25 C24 2.3(4) . . . . ?
C19 C20 C25 C24 -177.8(2) . . . . ?
C9 C8 C26 C31 49.7(3) . . . . ?
C7 C8 C26 C31 -73.6(3) . . . . ?
C9 C8 C26 C27 -129.9(2) . . . . ?
C7 C8 C26 C27 106.8(2) . . . . ?
C31 C26 C27 C28 -1.0(4) . . . . ?
C8 C26 C27 C28 178.7(2) . . . . ?
C26 C27 C28 C29 0.2(4) . . . . ?
C27 C28 C29 C30 0.1(4) . . . . ?
C28 C29 C30 C31 0.3(4) . . . . ?
C27 C26 C31 C30 1.4(3) . . . . ?
C8 C26 C31 C30 -178.2(2) . . . . ?
C29 C30 C31 C26 -1.1(4) . . . . ?
